data_1542654
loop_
_publ_author_name
'Sekikawa, Tohru'
'Kitaguchi, Takayuki'
'Kitaura, Hayato'
'Minami, Tatsuya'
'Hatanaka, Yasuo'

_publ_section_title
;
 Anti-Selective Asymmetric Nitro-Michael Reaction of Furanones:
 Diastereocontrol by Catalyst.
;
_journal_issue 4
_journal_name_full 'Organic letters'
_journal_page_first 646
_journal_page_last 649
_journal_paper_doi 10.1021/acs.orglett.5b03539
_journal_volume 18
_journal_year 2016
_chemical_absolute_configuration ad
_chemical_formula_moiety 'C17 H15 N O4'
_chemical_formula_sum 'C17 H15 N O4'
_chemical_formula_weight 297.30
_space_group_IT_number 19
_symmetry_cell_setting orthorhombic
_symmetry_Int_Tables_number 19
_symmetry_space_group_name_Hall 'P 2ac 2ab'
_symmetry_space_group_name_H-M 'P 21 21 21'
_cell_angle_alpha 90.00
_cell_angle_beta 90.00
_cell_angle_gamma 90.00
_cell_formula_units_Z 4
_cell_length_a 5.9263(2)
_cell_length_b 14.3580(4)
_cell_length_c 17.7263(6)
_cell_measurement_reflns_used 20286
_cell_measurement_temperature 296(2)
_cell_measurement_theta_max 66.3
_cell_measurement_theta_min 2.5
_cell_volume 1508.33(8)
_computing_cell_refinement PROCESS-AUTO
_computing_data_collection PROCESS-AUTO
_computing_molecular_graphics 'Ortep-3 for Windows (Farrugia, 1997)'
_computing_publication_material SHELXL97
_computing_structure_refinement 'SHELXL-97 (Sheldrick, 1997)'
_computing_structure_solution 'SIR97 (Altomare <i>et al.</i>,  1999)'
_diffrn_ambient_temperature 296(2)
_diffrn_detector_area_resol_mean 10.00
_diffrn_measured_fraction_theta_full 0.967
_diffrn_measured_fraction_theta_max 0.967
_diffrn_measurement_device_type 'Rigaku RAXIS-RAPID'
_diffrn_measurement_method \w
_diffrn_radiation_detector 'Imaging Plate'
_diffrn_radiation_monochromator 'Graphite Monochromator'
_diffrn_radiation_source 'Rotating Anode'
_diffrn_radiation_type CuK\a
_diffrn_radiation_wavelength 1.54178
_diffrn_reflns_av_R_equivalents 0.0419
_diffrn_reflns_av_sigmaI/netI 0.0196
_diffrn_reflns_limit_h_max 6
_diffrn_reflns_limit_h_min -6
_diffrn_reflns_limit_k_max 16
_diffrn_reflns_limit_k_min -17
_diffrn_reflns_limit_l_max 20
_diffrn_reflns_limit_l_min -21
_diffrn_reflns_number 16986
_diffrn_reflns_theta_full 68.23
_diffrn_reflns_theta_max 68.23
_diffrn_reflns_theta_min 3.96
_diffrn_source_current 100.0000
_diffrn_source_voltage 50.0000
_exptl_absorpt_coefficient_mu 0.776
_exptl_absorpt_correction_T_max 0.9477
_exptl_absorpt_correction_T_min 0.6126
_exptl_absorpt_correction_type numerical
_exptl_absorpt_process_details
;
HIGASHI, T. (1999). Numabs - Numerical Absorption Correction, 
Rigaku Corporation, Tokyo, Japan.
;
_exptl_crystal_colour colorless
_exptl_crystal_density_diffrn 1.309
_exptl_crystal_density_method 'not measured'
_exptl_crystal_description prism
_exptl_crystal_F_000 624
_exptl_crystal_preparation
;
mounted on a glass fiber with epoxy resin and 
placed in air at room temperature'
;
_exptl_crystal_size_max 0.70
_exptl_crystal_size_mid 0.12
_exptl_crystal_size_min 0.07
_refine_diff_density_max 0.125
_refine_diff_density_min -0.232
_refine_diff_density_rms 0.054
_refine_ls_abs_structure_details 'Flack H D (1983), Acta Cryst. A39, 876-881'
_refine_ls_abs_structure_Flack -0.2(3)
_refine_ls_extinction_method none
_refine_ls_goodness_of_fit_ref 1.155
_refine_ls_hydrogen_treatment mixed
_refine_ls_matrix_type full
_refine_ls_number_parameters 248
_refine_ls_number_reflns 2634
_refine_ls_number_restraints 0
_refine_ls_restrained_S_all 1.155
_refine_ls_R_factor_all 0.0549
_refine_ls_R_factor_gt 0.0475
_refine_ls_shift/su_max 0.000
_refine_ls_shift/su_mean 0.000
_refine_ls_structure_factor_coef Fsqd
_refine_ls_weighting_details 'calc w=1/[\s^2^(Fo^2^)+(0.0606P)^2^+0.2350P] where P=(Fo^2^+2Fc^2^)/3'
_refine_ls_weighting_scheme calc
_refine_ls_wR_factor_gt 0.1135
_refine_ls_wR_factor_ref 0.1198
_reflns_number_gt 2341
_reflns_number_total 2634
_reflns_threshold_expression >2sigma(I)
_cod_data_source_file ol5b03539_si_001.cif
_cod_data_source_block 2-naphpro_x-ray
_cod_original_sg_symbol_Hall 'P 2ac 2ab '
_cod_original_sg_symbol_H-M P212121
_cod_database_code 1542654

loop_
_symmetry_equiv_pos_as_xyz
'x, y, z'
'-x+1/2, -y, z+1/2'
'x+1/2, -y+1/2, -z'
'-x, y+1/2, -z+1/2'

loop_
_atom_site_label
_atom_site_type_symbol
_atom_site_fract_x
_atom_site_fract_y
_atom_site_fract_z
_atom_site_U_iso_or_equiv
_atom_site_adp_type
_atom_site_occupancy
_atom_site_symmetry_multiplicity
_atom_site_calc_flag
_atom_site_refinement_flags
C1 C 0.5934(4) 0.29342(15) 0.27330(12) 0.0443(5) Uani 1 1 d .
C2 C 0.7942(5) 0.34544(19) 0.28631(14) 0.0557(6) Uani 1 1 d .
H2A H 0.935(5) 0.351(2) 0.2455(17) 0.081(9) Uiso 1 1 d .
C3 C 0.8298(5) 0.38849(18) 0.35365(14) 0.0555(6) Uani 1 1 d .
H3A H 0.972(5) 0.4187(18) 0.3624(14) 0.055(7) Uiso 1 1 d .
C4 C 0.6699(4) 0.38281(15) 0.41285(12) 0.0456(5) Uani 1 1 d .
C5 C 0.7012(5) 0.42684(17) 0.48362(14) 0.0555(6) Uani 1 1 d .
H5A H 0.853(5) 0.464(2) 0.4920(16) 0.071(8) Uiso 1 1 d .
C6 C 0.5408(5) 0.41965(18) 0.53865(14) 0.0588(7) Uani 1 1 d .
H6A H 0.553(4) 0.4483(18) 0.5852(17) 0.065(7) Uiso 1 1 d .
C7 C 0.3479(5) 0.36714(18) 0.52724(13) 0.0573(7) Uani 1 1 d .
H7A H 0.223(6) 0.361(2) 0.571(2) 0.100(11) Uiso 1 1 d .
C8 C 0.3105(5) 0.32289(17) 0.45992(13) 0.0511(6) Uani 1 1 d .
H8A H 0.161(5) 0.288(2) 0.4512(15) 0.068(8) Uiso 1 1 d .
C9 C 0.4716(4) 0.33002(14) 0.40110(11) 0.0415(5) Uani 1 1 d .
C10 C 0.4396(5) 0.28648(15) 0.32986(12) 0.0447(5) Uani 1 1 d .
H10A H 0.317(5) 0.2529(17) 0.3236(13) 0.047(6) Uiso 1 1 d .
C11 C 0.5520(5) 0.24612(16) 0.19797(12) 0.0479(6) Uani 1 1 d .
H11A H 0.420(4) 0.2263(16) 0.1997(12) 0.037(6) Uiso 1 1 d .
C12 C 0.5742(6) 0.31227(18) 0.13176(13) 0.0547(6) Uani 1 1 d .
H12A H 0.523(4) 0.2831(17) 0.0834(15) 0.054(7) Uiso 1 1 d .
H12B H 0.701(5) 0.3316(19) 0.1253(14) 0.050(8) Uiso 1 1 d .
N1 N 0.4202(4) 0.39379(15) 0.13812(11) 0.0586(6) Uani 1 1 d .
O1 O 0.4933(5) 0.46778(14) 0.11854(13) 0.0946(8) Uani 1 1 d .
O2 O 0.2293(4) 0.38282(17) 0.15992(16) 0.0928(7) Uani 1 1 d .
O3 O 0.9293(3) 0.19021(12) 0.16097(9) 0.0602(5) Uani 1 1 d .
C13 C 0.9744(5) 0.1602(2) 0.08979(15) 0.0623(7) Uani 1 1 d .
O4 O 1.1467(4) 0.17951(19) 0.05796(14) 0.0963(8) Uani 1 1 d .
C14 C 0.7817(6) 0.1059(2) 0.06373(16) 0.0683(8) Uani 1 1 d .
H14A H 0.792(7) 0.075(3) 0.016(2) 0.111(12) Uiso 1 1 d .
C15 C 0.6264(6) 0.10615(18) 0.11578(17) 0.0657(7) Uani 1 1 d .
H15A H 0.475(6) 0.081(2) 0.1185(17) 0.089(11) Uiso 1 1 d .
C16 C 0.7039(5) 0.15954(17) 0.18321(13) 0.0587(7) Uani 1 1 d .
C17 C 0.7274(9) 0.0990(2) 0.25286(17) 0.1150(17) Uani 1 1 d .
H17A H 0.8095 0.0435 0.2403 0.173 Uiso 1 1 calc R
H17B H 0.5803 0.0825 0.2711 0.173 Uiso 1 1 calc R
H17C H 0.8073 0.1328 0.2912 0.173 Uiso 1 1 calc R

loop_
_atom_site_aniso_label
_atom_site_aniso_U_11
_atom_site_aniso_U_22
_atom_site_aniso_U_33
_atom_site_aniso_U_23
_atom_site_aniso_U_13
_atom_site_aniso_U_12
C1 0.0508(14) 0.0454(12) 0.0366(10) 0.0008(8) 0.0040(10) -0.0032(10)
C2 0.0554(15) 0.0612(14) 0.0506(13) -0.0022(11) 0.0110(12) -0.0059(12)
C3 0.0480(15) 0.0608(14) 0.0578(14) -0.0017(12) 0.0012(11) -0.0125(12)
C4 0.0499(13) 0.0447(11) 0.0422(11) 0.0017(9) -0.0040(10) 0.0000(10)
C5 0.0654(17) 0.0510(13) 0.0501(13) -0.0042(10) -0.0078(12) -0.0022(12)
C6 0.0789(19) 0.0570(13) 0.0405(12) -0.0089(11) -0.0021(13) 0.0026(14)
C7 0.0672(19) 0.0625(15) 0.0420(13) -0.0010(10) 0.0068(11) 0.0089(13)
C8 0.0560(15) 0.0550(14) 0.0422(11) 0.0028(10) 0.0042(11) -0.0016(12)
C9 0.0460(13) 0.0425(10) 0.0359(10) 0.0029(8) 0.0013(9) 0.0027(9)
C10 0.0457(14) 0.0474(11) 0.0411(11) 0.0000(9) 0.0002(10) -0.0072(11)
C11 0.0578(17) 0.0473(12) 0.0386(11) -0.0017(9) 0.0050(11) -0.0027(13)
C12 0.069(2) 0.0532(13) 0.0416(12) 0.0020(10) 0.0115(13) 0.0090(14)
N1 0.0823(17) 0.0536(11) 0.0399(9) 0.0022(8) 0.0066(10) 0.0068(12)
O1 0.130(2) 0.0539(10) 0.1000(16) 0.0158(11) 0.0429(15) 0.0110(13)
O2 0.0728(16) 0.0866(15) 0.1190(19) 0.0006(14) 0.0193(14) 0.0118(13)
O3 0.0626(12) 0.0671(10) 0.0510(9) -0.0137(8) -0.0061(8) 0.0110(10)
C13 0.0633(18) 0.0685(16) 0.0552(14) -0.0124(12) 0.0027(13) 0.0110(14)
O4 0.0735(15) 0.126(2) 0.0898(15) -0.0277(14) 0.0193(13) 0.0073(16)
C14 0.084(2) 0.0640(16) 0.0567(14) -0.0212(13) -0.0055(15) 0.0131(16)
C15 0.078(2) 0.0449(13) 0.0744(18) -0.0119(12) 0.0039(15) -0.0027(14)
C16 0.088(2) 0.0459(12) 0.0425(12) 0.0019(10) 0.0073(12) 0.0057(14)
C17 0.212(5) 0.072(2) 0.0617(18) 0.0229(15) 0.029(2) 0.055(3)

loop_
_atom_type_symbol
_atom_type_description
_atom_type_scat_dispersion_real
_atom_type_scat_dispersion_imag
_atom_type_scat_source
C C 0.0181 0.0091 'International Tables Vol C Tables 4.2.6.8 and 6.1.1.4'
H H 0.0000 0.0000 'International Tables Vol C Tables 4.2.6.8 and 6.1.1.4'
N N 0.0311 0.0180 'International Tables Vol C Tables 4.2.6.8 and 6.1.1.4'
O O 0.0492 0.0322 'International Tables Vol C Tables 4.2.6.8 and 6.1.1.4'

loop_
_geom_angle_atom_site_label_1
_geom_angle_atom_site_label_2
_geom_angle_atom_site_label_3
_geom_angle
C10 C1 C2 118.7(2)
C10 C1 C11 120.5(2)
C2 C1 C11 120.8(2)
C3 C2 C1 120.7(2)
C3 C2 H2A 115.2(16)
C1 C2 H2A 124.1(16)
C2 C3 C4 121.3(2)
C2 C3 H3A 118.9(15)
C4 C3 H3A 119.6(15)
C9 C4 C3 118.5(2)
C9 C4 C5 118.6(2)
C3 C4 C5 122.8(2)
C6 C5 C4 120.5(3)
C6 C5 H5A 122.0(15)
C4 C5 H5A 117.5(16)
C5 C6 C7 120.8(2)
C5 C6 H6A 123.4(17)
C7 C6 H6A 115.9(17)
C8 C7 C6 120.9(2)
C8 C7 H7A 118.8(19)
C6 C7 H7A 120.3(19)
C7 C8 C9 119.9(2)
C7 C8 H8A 119.8(16)
C9 C8 H8A 120.2(16)
C4 C9 C8 119.3(2)
C4 C9 C10 118.5(2)
C8 C9 C10 122.1(2)
C1 C10 C9 122.3(2)
C1 C10 H10A 120.1(16)
C9 C10 H10A 117.6(16)
C12 C11 C1 112.8(2)
C12 C11 C16 108.67(19)
C1 C11 C16 114.3(2)
C12 C11 H11A 108.9(16)
C1 C11 H11A 105.7(16)
C16 C11 H11A 106.1(16)
N1 C12 C11 112.4(2)
N1 C12 H12A 102.0(15)
C11 C12 H12A 112.0(14)
N1 C12 H12B 108(2)
C11 C12 H12B 113.9(19)
H12A C12 H12B 108(2)
O1 N1 O2 123.2(3)
O1 N1 C12 117.0(2)
O2 N1 C12 119.8(2)
C13 O3 C16 109.5(2)
O4 C13 O3 122.0(3)
O4 C13 C14 129.9(3)
O3 C13 C14 108.1(2)
C15 C14 C13 109.1(2)
C15 C14 H14A 132(2)
C13 C14 H14A 119(2)
C14 C15 C16 110.6(3)
C14 C15 H15A 133.5(19)
C16 C15 H15A 115.9(19)
O3 C16 C15 102.7(2)
O3 C16 C17 108.0(3)
C15 C16 C17 112.7(3)
O3 C16 C11 109.5(2)
C15 C16 C11 111.5(2)
C17 C16 C11 111.9(2)
C16 C17 H17A 109.5
C16 C17 H17B 109.5
H17A C17 H17B 109.5
C16 C17 H17C 109.5
H17A C17 H17C 109.5
H17B C17 H17C 109.5

loop_
_geom_bond_atom_site_label_1
_geom_bond_atom_site_label_2
_geom_bond_distance
C1 C10 1.359(3)
C1 C2 1.424(3)
C1 C11 1.518(3)
C2 C3 1.361(3)
C2 H2A 1.11(3)
C3 C4 1.417(3)
C3 H3A 0.96(3)
C4 C9 1.414(3)
C4 C5 1.417(3)
C5 C6 1.366(4)
C5 H5A 1.05(3)
C6 C7 1.384(4)
C6 H6A 0.93(3)
C7 C8 1.370(3)
C7 H7A 1.08(4)
C8 C9 1.417(3)
C8 H8A 1.03(3)
C9 C10 1.422(3)
C10 H10A 0.88(3)
C11 C12 1.516(3)
C11 C16 1.557(3)
C11 H11A 0.84(2)
C12 N1 1.488(4)
C12 H12A 1.00(3)
C12 H12B 0.81(3)
N1 O1 1.199(3)
N1 O2 1.206(3)
O3 C13 1.360(3)
O3 C16 1.461(3)
C13 O4 1.199(3)
C13 C14 1.458(4)
C14 C15 1.303(4)
C14 H14A 0.95(4)
C15 C16 1.492(4)
C15 H15A 0.97(4)
C16 C17 1.516(4)
C17 H17A 0.9600
C17 H17B 0.9600
C17 H17C 0.9600

loop_
_geom_torsion_atom_site_label_1
_geom_torsion_atom_site_label_2
_geom_torsion_atom_site_label_3
_geom_torsion_atom_site_label_4
_geom_torsion
C10 C1 C2 C3 -0.9(4)
C11 C1 C2 C3 179.4(2)
C1 C2 C3 C4 0.2(4)
C2 C3 C4 C9 0.9(4)
C2 C3 C4 C5 -179.9(2)
C9 C4 C5 C6 -1.2(4)
C3 C4 C5 C6 179.6(2)
C4 C5 C6 C7 1.9(4)
C5 C6 C7 C8 -1.5(4)
C6 C7 C8 C9 0.5(4)
C3 C4 C9 C8 179.5(2)
C5 C4 C9 C8 0.2(3)
C3 C4 C9 C10 -1.2(3)
C5 C4 C9 C10 179.5(2)
C7 C8 C9 C4 0.1(3)
C7 C8 C9 C10 -179.2(2)
C2 C1 C10 C9 0.6(3)
C11 C1 C10 C9 -179.7(2)
C4 C9 C10 C1 0.5(3)
C8 C9 C10 C1 179.8(2)
C10 C1 C11 C12 127.1(3)
C2 C1 C11 C12 -53.2(3)
C10 C1 C11 C16 -108.1(3)
C2 C1 C11 C16 71.5(3)
C1 C11 C12 N1 -56.8(3)
C16 C11 C12 N1 175.4(2)
C11 C12 N1 O1 140.8(3)
C11 C12 N1 O2 -41.6(4)
C16 O3 C13 O4 177.4(3)
C16 O3 C13 C14 -1.9(3)
O4 C13 C14 C15 -177.1(3)
O3 C13 C14 C15 2.1(3)
C13 C14 C15 C16 -1.4(3)
C13 O3 C16 C15 1.1(3)
C13 O3 C16 C17 120.4(2)
C13 O3 C16 C11 -117.5(2)
C14 C15 C16 O3 0.3(3)
C14 C15 C16 C17 -115.7(3)
C14 C15 C16 C11 117.4(3)
C12 C11 C16 O3 49.2(3)
C1 C11 C16 O3 -77.7(2)
C12 C11 C16 C15 -63.8(3)
C1 C11 C16 C15 169.3(2)
C12 C11 C16 C17 168.9(3)
C1 C11 C16 C17 42.0(4)
